data_7016875
loop_
_publ_author_name
'Zhang, Wenhua'
'Hor, T. S. Andy'

_publ_section_title
;
 Complexation of 1,1'-bis(diphenylphosphino)ferrocene dioxide
 (dppfO(2)) with 3d metals and revisit of its coordination to Pd(ii).
;
_journal_issue 40
_journal_name_full 'Dalton transactions (Cambridge, England : 2003)'
_journal_page_first 10725
_journal_page_last 10730
_journal_paper_doi 10.1039/c1dt10920k
_journal_volume 40
_journal_year 2011
_chemical_formula_sum 'C72 H66 Cl Fe3 I4 O6 P4'
_chemical_formula_weight 1861.73
_chemical_name_systematic
;
?
;
_space_group_IT_number 15
_symmetry_space_group_name_Hall '-C 2yc'
_symmetry_space_group_name_H-M 'C 1 2/c 1'
_atom_sites_solution_hydrogens geom
_atom_sites_solution_primary direct
_atom_sites_solution_secondary difmap
_audit_creation_method SHELXL-97
_cell_angle_alpha 90.00
_cell_angle_beta 121.3280(10)
_cell_angle_gamma 90.00
_cell_formula_units_Z 4
_cell_length_a 30.6672(16)
_cell_length_b 14.5893(7)
_cell_length_c 18.7987(9)
_cell_measurement_temperature 223(2)
_cell_volume 7184.5(6)
_computing_structure_refinement 'SHELXL-97 (Sheldrick, 1997)'
_computing_structure_solution 'SHELXS-97 (Sheldrick, 1990)'
_diffrn_ambient_temperature 223(2)
_diffrn_measured_fraction_theta_full 0.998
_diffrn_measured_fraction_theta_max 0.998
_diffrn_radiation_monochromator graphite
_diffrn_radiation_source 'fine-focus sealed tube'
_diffrn_radiation_type MoK\a
_diffrn_radiation_wavelength 0.71073
_diffrn_reflns_av_R_equivalents 0.0335
_diffrn_reflns_av_sigmaI/netI 0.0385
_diffrn_reflns_limit_h_max 36
_diffrn_reflns_limit_h_min -36
_diffrn_reflns_limit_k_max 17
_diffrn_reflns_limit_k_min -17
_diffrn_reflns_limit_l_max 22
_diffrn_reflns_limit_l_min -19
_diffrn_reflns_number 20457
_diffrn_reflns_theta_full 25.00
_diffrn_reflns_theta_max 25.00
_diffrn_reflns_theta_min 1.55
_exptl_absorpt_coefficient_mu 2.493
_exptl_absorpt_correction_T_max 0.5218
_exptl_absorpt_correction_T_min 0.3162
_exptl_crystal_density_diffrn 1.721
_exptl_crystal_density_method 'not measured'
_exptl_crystal_F_000 3652
_exptl_crystal_size_max 0.60
_exptl_crystal_size_mid 0.36
_exptl_crystal_size_min 0.30
_refine_diff_density_max 4.176
_refine_diff_density_min -2.682
_refine_diff_density_rms 0.189
_refine_ls_extinction_method none
_refine_ls_goodness_of_fit_ref 1.045
_refine_ls_hydrogen_treatment mixed
_refine_ls_matrix_type full
_refine_ls_number_parameters 418
_refine_ls_number_reflns 6314
_refine_ls_number_restraints 6
_refine_ls_restrained_S_all 1.045
_refine_ls_R_factor_all 0.0789
_refine_ls_R_factor_gt 0.0712
_refine_ls_shift/su_max 0.000
_refine_ls_shift/su_mean 0.000
_refine_ls_structure_factor_coef Fsqd
_refine_ls_weighting_details 'calc w=1/[\s^2^(Fo^2^)+(0.1222P)^2^+93.7319P] where P=(Fo^2^+2Fc^2^)/3'
_refine_ls_weighting_scheme calc
_refine_ls_wR_factor_gt 0.2056
_refine_ls_wR_factor_ref 0.2128
_reflns_number_gt 5452
_reflns_number_total 6314
_reflns_threshold_expression >2sigma(I)
_cod_data_source_file c1dt10920k.txt
_cod_data_source_block Cpd6
_cod_database_code 7016875

loop_
_symmetry_equiv_pos_as_xyz
'x, y, z'
'-x, y, -z+1/2'
'x+1/2, y+1/2, z'
'-x+1/2, y+1/2, -z+1/2'
'-x, -y, -z'
'x, -y, z-1/2'
'-x+1/2, -y+1/2, -z'
'x+1/2, -y+1/2, z-1/2'

loop_
_atom_site_label
_atom_site_type_symbol
_atom_site_fract_x
_atom_site_fract_y
_atom_site_fract_z
_atom_site_U_iso_or_equiv
_atom_site_adp_type
_atom_site_occupancy
_atom_site_symmetry_multiplicity
_atom_site_calc_flag
_atom_site_refinement_flags
_atom_site_disorder_assembly
_atom_site_disorder_group
Fe1 Fe 0.5000 0.29103(13) 0.2500 0.0388(4) Uani 1 2 d S . .
Fe2 Fe 0.51294(4) 0.25764(6) 0.51440(6) 0.0290(3) Uani 1 1 d . . .
I1 I 0.5000 0.48135(6) 0.2500 0.0601(3) Uani 1 2 d S . .
P1 P 0.41503(6) 0.28652(11) 0.32032(10) 0.0256(4) Uani 1 1 d . . .
P2 P 0.40357(6) 0.23835(12) 0.04584(11) 0.0290(4) Uani 1 1 d . . .
O1 O 0.44704(17) 0.2666(3) 0.2833(3) 0.0295(10) Uani 1 1 d . . .
O2 O 0.44280(19) 0.2662(4) 0.1322(3) 0.0340(11) Uani 1 1 d . . .
C1 C 0.4535(3) 0.3298(5) 0.4235(4) 0.0320(15) Uani 1 1 d . . .
C2 C 0.4479(3) 0.3185(6) 0.4945(5) 0.0435(19) Uani 1 1 d . . .
H2 H 0.4192 0.2879 0.4948 0.052 Uiso 1 1 calc R . .
C3 C 0.4905(4) 0.3608(6) 0.5634(5) 0.051(2) Uani 1 1 d . . .
H3 H 0.4972 0.3626 0.6209 0.061 Uiso 1 1 calc R . .
C4 C 0.5227(3) 0.3960(5) 0.5382(5) 0.047(2) Uani 1 1 d . . .
H4 H 0.5557 0.4275 0.5744 0.057 Uiso 1 1 calc R . .
C5 C 0.4998(3) 0.3789(4) 0.4506(4) 0.0339(15) Uani 1 1 d . . .
H5 H 0.5139 0.3967 0.4157 0.041 Uiso 1 1 calc R . .
C6 C 0.5203(3) 0.1391(5) 0.4632(5) 0.0356(16) Uani 1 1 d . . .
H6 H 0.5013 0.1235 0.4032 0.043 Uiso 1 1 calc R . .
C7 C 0.5678(3) 0.1882(5) 0.5066(4) 0.0303(14) Uani 1 1 d . . .
C8 C 0.5810(3) 0.1964(5) 0.5926(5) 0.0386(17) Uani 1 1 d . . .
H8 H 0.6118 0.2266 0.6382 0.046 Uiso 1 1 calc R . .
C9 C 0.5428(3) 0.1539(6) 0.5995(5) 0.048(2) Uani 1 1 d . . .
H9 H 0.5416 0.1501 0.6510 0.058 Uiso 1 1 calc R . .
C10 C 0.5052(3) 0.1180(5) 0.5204(6) 0.047(2) Uani 1 1 d . . .
H10 H 0.4736 0.0854 0.5077 0.057 Uiso 1 1 calc R . .
C1V C 0.3666(3) 0.3706(5) 0.2609(4) 0.0306(14) Uani 1 1 d . . .
C2V C 0.3161(3) 0.3480(6) 0.2099(6) 0.051(2) Uani 1 1 d . . .
H2V H 0.3054 0.2874 0.2088 0.061 Uiso 1 1 calc R . .
C3V C 0.2802(3) 0.4147(7) 0.1594(6) 0.060(2) Uani 1 1 d . . .
H3V H 0.2456 0.3989 0.1245 0.072 Uiso 1 1 calc R . .
C4V C 0.2960(4) 0.5024(7) 0.1615(6) 0.055(2) Uani 1 1 d . . .
H4V H 0.2725 0.5466 0.1257 0.066 Uiso 1 1 calc R . .
C5V C 0.3449(4) 0.5266(6) 0.2145(7) 0.061(2) Uani 1 1 d . . .
H5V H 0.3547 0.5883 0.2182 0.073 Uiso 1 1 calc R . .
C6V C 0.3809(3) 0.4615(6) 0.2636(6) 0.047(2) Uani 1 1 d . . .
H6V H 0.4151 0.4788 0.2989 0.057 Uiso 1 1 calc R . .
C1W C 0.3827(3) 0.1847(5) 0.3231(4) 0.0332(15) Uani 1 1 d . . .
C2W C 0.3903(3) 0.1044(5) 0.2914(5) 0.0416(18) Uani 1 1 d . . .
H2W H 0.4115 0.1040 0.2690 0.050 Uiso 1 1 calc R . .
C3W C 0.3661(4) 0.0245(6) 0.2932(6) 0.061(3) Uani 1 1 d . . .
H3W H 0.3705 -0.0301 0.2712 0.073 Uiso 1 1 calc R . .
C4W C 0.3363(4) 0.0249(8) 0.3265(7) 0.071(3) Uani 1 1 d . . .
H4W H 0.3207 -0.0298 0.3282 0.085 Uiso 1 1 calc R . .
C5W C 0.3283(4) 0.1035(8) 0.3576(7) 0.068(3) Uani 1 1 d . . .
H5W H 0.3076 0.1026 0.3808 0.081 Uiso 1 1 calc R . .
C6W C 0.3508(3) 0.1840(7) 0.3550(6) 0.050(2) Uani 1 1 d . . .
H6W H 0.3445 0.2386 0.3747 0.060 Uiso 1 1 calc R . .
C1Y C 0.3588(3) 0.1580(5) 0.0458(4) 0.0363(16) Uani 1 1 d . . .
C2Y C 0.3625(3) 0.0662(6) 0.0358(6) 0.053(2) Uani 1 1 d . . .
H2Y H 0.3867 0.0438 0.0239 0.063 Uiso 1 1 calc R . .
C3Y C 0.3296(4) 0.0058(7) 0.0435(7) 0.067(3) Uani 1 1 d . . .
H3Y H 0.3322 -0.0575 0.0372 0.081 Uiso 1 1 calc R . .
C4Y C 0.2944(4) 0.0367(8) 0.0598(6) 0.066(3) Uani 1 1 d . . .
H4Y H 0.2726 -0.0048 0.0647 0.079 Uiso 1 1 calc R . .
C5Y C 0.2903(4) 0.1305(9) 0.0693(7) 0.074(3) Uani 1 1 d . . .
H5Y H 0.2656 0.1526 0.0804 0.089 Uiso 1 1 calc R . .
C6Y C 0.3225(4) 0.1904(7) 0.0623(7) 0.061(2) Uani 1 1 d . . .
H6Y H 0.3198 0.2537 0.0688 0.073 Uiso 1 1 calc R . .
C1Z C 0.3661(3) 0.3343(5) -0.0153(5) 0.0372(16) Uani 1 1 d . . .
C2Z C 0.3269(3) 0.3222(7) -0.0976(5) 0.049(2) Uani 1 1 d . . .
H2Z H 0.3191 0.2631 -0.1209 0.059 Uiso 1 1 calc R . .
C3Z C 0.2996(4) 0.3970(9) -0.1452(7) 0.070(3) Uani 1 1 d . . .
H3Z H 0.2730 0.3890 -0.2008 0.084 Uiso 1 1 calc R . .
C4Z C 0.3117(5) 0.4832(10) -0.1104(9) 0.083(4) Uani 1 1 d . . .
H4Z H 0.2941 0.5342 -0.1435 0.099 Uiso 1 1 calc R . .
C5Z C 0.3485(5) 0.4962(7) -0.0289(10) 0.081(4) Uani 1 1 d . . .
H5Z H 0.3550 0.5554 -0.0057 0.097 Uiso 1 1 calc R . .
C6Z C 0.3769(3) 0.4212(6) 0.0202(7) 0.057(2) Uani 1 1 d . . .
H6Z H 0.4028 0.4297 0.0761 0.069 Uiso 1 1 calc R . .
I2 I 0.28252(3) 0.79014(5) 0.17351(5) 0.0704(3) Uani 1 1 d . . .
I3 I 0.2500 0.7500 0.0000 0.0613(3) Uani 1 2 d S . .
O1S O 0.4650(6) 0.1335(12) 0.7178(10) 0.099(6) Uani 0.50 1 d PD A -2
C1S C 0.4266(12) 0.2880(16) 0.6863(18) 0.128(8) Uani 0.50 1 d PD A -2
H1SA H 0.4579 0.3141 0.6939 0.193 Uiso 0.50 1 calc PR A -2
H1SB H 0.4273 0.2910 0.7384 0.193 Uiso 0.50 1 calc PR A -2
H1SC H 0.3976 0.3224 0.6440 0.193 Uiso 0.50 1 calc PR A -2
C2S C 0.4222(8) 0.1887(16) 0.6592(12) 0.128(8) Uani 0.50 1 d PD A -2
H2SA H 0.3908 0.1626 0.6524 0.154 Uiso 0.50 1 calc PR A -2
H2SB H 0.4195 0.1865 0.6049 0.154 Uiso 0.50 1 calc PR A -2
C3S C 0.4806(10) 0.0444(15) 0.7051(13) 0.128(8) Uani 0.50 1 d PD A -2
H3SA H 0.4826 0.0461 0.6548 0.154 Uiso 0.50 1 calc PR A -2
H3SB H 0.4547 -0.0011 0.6963 0.154 Uiso 0.50 1 calc PR A -2
C4S C 0.5320(10) 0.015(3) 0.7786(18) 0.128(8) Uani 0.50 1 d PD A -2
H4SA H 0.5429 -0.0411 0.7646 0.193 Uiso 0.50 1 calc PR A -2
H4SB H 0.5289 0.0042 0.8267 0.193 Uiso 0.50 1 calc PR A -2
H4SC H 0.5570 0.0627 0.7913 0.193 Uiso 0.50 1 calc PR A -2
Cl1 Cl 0.5000 -0.0631(5) 0.7500 0.1063(19) Uani 1 2 d S B 1
O1W O 0.4102(9) 0.1627(16) 0.5807(13) 0.118(8) Uani 0.50 1 d P C 1

loop_
_atom_site_aniso_label
_atom_site_aniso_U_11
_atom_site_aniso_U_22
_atom_site_aniso_U_33
_atom_site_aniso_U_23
_atom_site_aniso_U_13
_atom_site_aniso_U_12
Fe1 0.0213(7) 0.0702(11) 0.0208(7) 0.000 0.0081(6) 0.000
Fe2 0.0349(6) 0.0265(5) 0.0226(5) 0.0023(4) 0.0128(4) 0.0073(4)
I1 0.0806(6) 0.0548(5) 0.0518(5) 0.000 0.0391(5) 0.000
P1 0.0225(8) 0.0268(8) 0.0258(8) 0.0033(7) 0.0113(7) 0.0041(6)
P2 0.0239(8) 0.0327(9) 0.0229(9) 0.0002(7) 0.0069(7) -0.0048(7)
O1 0.024(2) 0.035(2) 0.030(2) -0.001(2) 0.014(2) 0.0011(19)
O2 0.032(3) 0.041(3) 0.022(2) -0.004(2) 0.009(2) -0.003(2)
C1 0.039(4) 0.030(3) 0.029(3) 0.002(3) 0.019(3) 0.013(3)
C2 0.047(4) 0.057(5) 0.036(4) 0.010(4) 0.028(4) 0.023(4)
C3 0.064(5) 0.057(5) 0.029(4) -0.005(4) 0.021(4) 0.026(4)
C4 0.055(5) 0.034(4) 0.035(4) -0.007(3) 0.011(4) 0.012(4)
C5 0.039(4) 0.020(3) 0.033(4) -0.001(3) 0.012(3) 0.009(3)
C6 0.036(4) 0.021(3) 0.043(4) -0.001(3) 0.016(3) 0.003(3)
C7 0.031(3) 0.028(3) 0.027(3) 0.005(3) 0.012(3) 0.013(3)
C8 0.041(4) 0.040(4) 0.027(4) 0.011(3) 0.013(3) 0.015(3)
C9 0.059(5) 0.052(5) 0.039(4) 0.019(4) 0.029(4) 0.019(4)
C10 0.055(5) 0.026(4) 0.068(6) 0.012(4) 0.037(5) 0.003(3)
C1V 0.028(3) 0.036(4) 0.025(3) 0.004(3) 0.011(3) 0.008(3)
C2V 0.042(4) 0.046(5) 0.053(5) 0.007(4) 0.017(4) 0.000(4)
C3V 0.036(4) 0.068(6) 0.055(5) 0.010(5) 0.009(4) 0.011(4)
C4V 0.051(5) 0.055(5) 0.056(5) 0.017(4) 0.025(5) 0.027(4)
C5V 0.060(6) 0.035(4) 0.082(7) 0.012(4) 0.033(5) 0.015(4)
C6V 0.038(4) 0.035(4) 0.061(5) -0.001(4) 0.020(4) 0.003(3)
C1W 0.024(3) 0.034(4) 0.035(4) 0.007(3) 0.011(3) 0.002(3)
C2W 0.028(4) 0.035(4) 0.047(4) 0.004(3) 0.009(3) 0.000(3)
C3W 0.049(5) 0.037(5) 0.067(6) 0.010(4) 0.010(5) 0.001(4)
C4W 0.046(5) 0.061(7) 0.082(7) 0.035(6) 0.017(5) -0.011(5)
C5W 0.051(5) 0.080(8) 0.073(7) 0.034(6) 0.033(5) -0.003(5)
C6W 0.036(4) 0.064(5) 0.054(5) 0.014(4) 0.027(4) 0.002(4)
C1Y 0.029(3) 0.043(4) 0.026(3) 0.000(3) 0.006(3) -0.011(3)
C2Y 0.042(4) 0.045(5) 0.066(6) 0.007(4) 0.025(4) -0.006(4)
C3Y 0.070(7) 0.045(5) 0.076(7) 0.003(5) 0.030(6) -0.024(5)
C4Y 0.061(6) 0.068(7) 0.061(6) 0.004(5) 0.027(5) -0.031(5)
C5Y 0.064(6) 0.095(9) 0.079(7) 0.005(6) 0.047(6) -0.017(6)
C6Y 0.068(6) 0.056(6) 0.076(7) -0.005(5) 0.049(6) -0.013(5)
C1Z 0.026(3) 0.040(4) 0.041(4) 0.010(3) 0.015(3) 0.003(3)
C2Z 0.037(4) 0.063(5) 0.040(4) 0.010(4) 0.014(4) 0.006(4)
C3Z 0.052(6) 0.092(9) 0.052(6) 0.033(6) 0.017(5) 0.029(6)
C4Z 0.067(7) 0.091(9) 0.102(10) 0.058(8) 0.052(7) 0.045(7)
C5Z 0.073(7) 0.045(6) 0.124(11) 0.014(6) 0.050(8) 0.013(5)
C6Z 0.045(5) 0.042(5) 0.074(6) -0.001(4) 0.024(5) 0.005(4)
I2 0.0821(5) 0.0478(4) 0.0645(5) 0.0042(3) 0.0263(4) 0.0024(3)
I3 0.0630(6) 0.0347(4) 0.0646(6) 0.0057(4) 0.0180(5) -0.0058(3)
O1S 0.118(14) 0.102(14) 0.116(15) -0.013(12) 0.087(14) -0.005(11)
C1S 0.090(10) 0.24(2) 0.071(9) 0.028(13) 0.056(8) 0.005(14)
C2S 0.090(10) 0.24(2) 0.071(9) 0.028(13) 0.056(8) 0.005(14)
C3S 0.090(10) 0.24(2) 0.071(9) 0.028(13) 0.056(8) 0.005(14)
C4S 0.090(10) 0.24(2) 0.071(9) 0.028(13) 0.056(8) 0.005(14)
Cl1 0.061(2) 0.198(6) 0.058(2) 0.000 0.030(2) 0.000
O1W 0.159(19) 0.125(16) 0.103(14) -0.011(12) 0.092(15) -0.079(15)

loop_
_atom_type_symbol
_atom_type_description
_atom_type_scat_dispersion_real
_atom_type_scat_dispersion_imag
_atom_type_scat_source
C C 0.0033 0.0016 'International Tables Vol C Tables 4.2.6.8 and 6.1.1.4'
H H 0.0000 0.0000 'International Tables Vol C Tables 4.2.6.8 and 6.1.1.4'
O O 0.0106 0.0060 'International Tables Vol C Tables 4.2.6.8 and 6.1.1.4'
Fe Fe 0.3463 0.8444 'International Tables Vol C Tables 4.2.6.8 and 6.1.1.4'
I I -0.4742 1.8119 'International Tables Vol C Tables 4.2.6.8 and 6.1.1.4'
P P 0.1023 0.0942 'International Tables Vol C Tables 4.2.6.8 and 6.1.1.4'
Cl Cl 0.1484 0.1585 'International Tables Vol C Tables 4.2.6.8 and 6.1.1.4'

loop_
_geom_angle_atom_site_label_1
_geom_angle_atom_site_label_2
_geom_angle_atom_site_label_3
_geom_angle
_geom_angle_site_symmetry_1
_geom_angle_site_symmetry_3
O2 Fe1 O2 159.3(3) 2_655 .
O2 Fe1 O1 85.95(19) 2_655 2_655
O2 Fe1 O1 90.48(19) . 2_655
O2 Fe1 O1 90.48(19) 2_655 .
O2 Fe1 O1 85.95(19) . .
O1 Fe1 O1 160.0(3) 2_655 .
O2 Fe1 I1 100.33(16) 2_655 .
O2 Fe1 I1 100.33(16) . .
O1 Fe1 I1 99.99(14) 2_655 .
O1 Fe1 I1 99.99(14) . .
C1 Fe2 C8 166.8(3) . .
C1 Fe2 C2 41.6(3) . .
C8 Fe2 C2 150.0(3) . .
C1 Fe2 C7 127.8(3) . .
C8 Fe2 C7 41.9(3) . .
C2 Fe2 C7 166.9(3) . .
C1 Fe2 C9 152.4(3) . .
C8 Fe2 C9 39.9(3) . .
C2 Fe2 C9 117.8(3) . .
C7 Fe2 C9 68.7(3) . .
C1 Fe2 C6 108.2(3) . .
C8 Fe2 C6 69.2(3) . .
C2 Fe2 C6 128.3(3) . .
C7 Fe2 C6 41.2(3) . .
C9 Fe2 C6 68.2(3) . .
C1 Fe2 C5 40.9(3) . .
C8 Fe2 C5 128.1(3) . .
C2 Fe2 C5 68.9(3) . .
C7 Fe2 C5 107.8(3) . .
C9 Fe2 C5 165.3(3) . .
C6 Fe2 C5 119.2(3) . .
C1 Fe2 C4 68.8(3) . .
C8 Fe2 C4 107.2(3) . .
C2 Fe2 C4 68.2(4) . .
C7 Fe2 C4 118.2(3) . .
C9 Fe2 C4 127.1(4) . .
C6 Fe2 C4 153.1(3) . .
C5 Fe2 C4 40.9(3) . .
C1 Fe2 C3 68.6(3) . .
C8 Fe2 C3 117.0(3) . .
C2 Fe2 C3 40.5(4) . .
C7 Fe2 C3 151.3(3) . .
C9 Fe2 C3 108.0(3) . .
C6 Fe2 C3 166.2(4) . .
C5 Fe2 C3 67.8(3) . .
C4 Fe2 C3 39.7(4) . .
C1 Fe2 C10 118.7(3) . .
C8 Fe2 C10 68.3(3) . .
C2 Fe2 C10 108.2(4) . .
C7 Fe2 C10 68.6(3) . .
C9 Fe2 C10 40.6(4) . .
C6 Fe2 C10 40.2(3) . .
C5 Fe2 C10 152.8(3) . .
C4 Fe2 C10 165.2(4) . .
C3 Fe2 C10 128.5(4) . .
O1 P1 C1 110.6(3) . .
O1 P1 C1V 111.9(3) . .
C1 P1 C1V 107.5(3) . .
O1 P1 C1W 110.9(3) . .
C1 P1 C1W 108.9(3) . .
C1V P1 C1W 107.0(3) . .
O2 P2 C7 111.3(3) . 2_655
O2 P2 C1Z 111.7(3) . .
C7 P2 C1Z 107.5(3) 2_655 .
O2 P2 C1Y 111.1(3) . .
C7 P2 C1Y 109.1(3) 2_655 .
C1Z P2 C1Y 105.8(3) . .
P1 O1 Fe1 157.2(3) . .
P2 O2 Fe1 173.7(4) . .
C5 C1 C2 107.6(7) . .
C5 C1 P1 122.6(5) . .
C2 C1 P1 129.6(6) . .
C5 C1 Fe2 70.6(4) . .
C2 C1 Fe2 69.4(4) . .
P1 C1 Fe2 122.0(3) . .
C3 C2 C1 107.5(8) . .
C3 C2 Fe2 70.8(4) . .
C1 C2 Fe2 69.1(4) . .
C4 C3 C2 109.2(7) . .
C4 C3 Fe2 70.0(4) . .
C2 C3 Fe2 68.7(4) . .
C3 C4 C5 108.3(8) . .
C3 C4 Fe2 70.3(5) . .
C5 C4 Fe2 69.5(4) . .
C1 C5 C4 107.4(7) . .
C1 C5 Fe2 68.5(4) . .
C4 C5 Fe2 69.6(4) . .
C10 C6 C7 108.3(7) . .
C10 C6 Fe2 70.4(4) . .
C7 C6 Fe2 68.8(4) . .
C6 C7 C8 106.6(6) . .
C6 C7 P2 122.4(5) . 2_655
C8 C7 P2 130.5(6) . 2_655
C6 C7 Fe2 70.0(4) . .
C8 C7 Fe2 69.0(4) . .
P2 C7 Fe2 120.0(3) 2_655 .
C9 C8 C7 107.9(7) . .
C9 C8 Fe2 70.4(5) . .
C7 C8 Fe2 69.1(4) . .
C8 C9 C10 109.3(7) . .
C8 C9 Fe2 69.7(4) . .
C10 C9 Fe2 70.4(4) . .
C6 C10 C9 107.8(7) . .
C6 C10 Fe2 69.5(4) . .
C9 C10 Fe2 68.9(5) . .
C2V C1V C6V 118.3(7) . .
C2V C1V P1 122.5(6) . .
C6V C1V P1 119.1(5) . .
C1V C2V C3V 120.7(8) . .
C4V C3V C2V 119.2(8) . .
C5V C4V C3V 120.7(8) . .
C4V C5V C6V 120.7(9) . .
C5V C6V C1V 120.3(8) . .
C2W C1W C6W 119.6(7) . .
C2W C1W P1 117.8(6) . .
C6W C1W P1 122.7(6) . .
C1W C2W C3W 118.9(8) . .
C4W C3W C2W 120.5(10) . .
C3W C4W C5W 121.1(9) . .
C4W C5W C6W 119.8(9) . .
C5W C6W C1W 120.0(10) . .
C2Y C1Y C6Y 119.9(8) . .
C2Y C1Y P2 121.4(6) . .
C6Y C1Y P2 118.6(7) . .
C1Y C2Y C3Y 119.2(9) . .
C4Y C3Y C2Y 121.2(10) . .
C3Y C4Y C5Y 119.7(9) . .
C6Y C5Y C4Y 119.6(11) . .
C5Y C6Y C1Y 120.3(10) . .
C6Z C1Z C2Z 120.1(8) . .
C6Z C1Z P2 119.4(6) . .
C2Z C1Z P2 120.5(7) . .
C3Z C2Z C1Z 120.1(10) . .
C4Z C3Z C2Z 119.3(10) . .
C5Z C4Z C3Z 121.5(10) . .
C4Z C5Z C6Z 119.9(11) . .
C1Z C6Z C5Z 118.9(10) . .
I2 I3 I2 180.0 . 7_565
C2S O1S C3S 128.6(7) . .
O1S C2S C1S 112.9(13) . .
O1S C3S C4S 112.3(13) . .

loop_
_geom_bond_atom_site_label_1
_geom_bond_atom_site_label_2
_geom_bond_distance
_geom_bond_site_symmetry_2
Fe1 O2 2.017(5) 2_655
Fe1 O2 2.017(5) .
Fe1 O1 2.053(5) 2_655
Fe1 O1 2.053(5) .
Fe1 I1 2.777(2) .
Fe2 C1 2.027(7) .
Fe2 C8 2.031(7) .
Fe2 C2 2.032(7) .
Fe2 C7 2.033(7) .
Fe2 C9 2.041(8) .
Fe2 C6 2.048(7) .
Fe2 C5 2.056(7) .
Fe2 C4 2.056(8) .
Fe2 C3 2.060(8) .
Fe2 C10 2.061(8) .
P1 O1 1.497(5) .
P1 C1 1.782(7) .
P1 C1V 1.798(7) .
P1 C1W 1.802(7) .
P2 O2 1.490(5) .
P2 C7 1.782(7) 2_655
P2 C1Z 1.796(7) .
P2 C1Y 1.804(7) .
C1 C5 1.425(11) .
C1 C2 1.440(10) .
C2 C3 1.416(13) .
C3 C4 1.396(14) .
C4 C5 1.437(11) .
C6 C10 1.411(12) .
C6 C7 1.436(10) .
C7 C8 1.454(10) .
C7 P2 1.782(7) 2_655
C8 C9 1.390(12) .
C9 C10 1.425(13) .
C1V C2V 1.373(11) .
C1V C6V 1.389(11) .
C2V C3V 1.404(13) .
C3V C4V 1.362(15) .
C4V C5V 1.346(14) .
C5V C6V 1.382(12) .
C1W C2W 1.387(11) .
C1W C6W 1.389(11) .
C2W C3W 1.394(12) .
C3W C4W 1.349(16) .
C4W C5W 1.365(17) .
C5W C6W 1.375(14) .
C1Y C2Y 1.365(12) .
C1Y C6Y 1.387(13) .
C2Y C3Y 1.402(13) .
C3Y C4Y 1.343(16) .
C4Y C5Y 1.395(17) .
C5Y C6Y 1.375(14) .
C1Z C6Z 1.390(12) .
C1Z C2Z 1.392(11) .
C2Z C3Z 1.384(13) .
C3Z C4Z 1.377(19) .
C4Z C5Z 1.363(19) .
C5Z C6Z 1.404(14) .
I2 I3 2.9316(8) .
I3 I2 2.9316(8) 7_565
O1S C2S 1.444(5) .
O1S C3S 1.447(5) .
C1S C2S 1.518(5) .
C3S C4S 1.521(5) .
